data_4083086
loop_
_publ_author_name
'Norel, Lucie'
'Di Piazza, Emmanuel'
'Feng, Min'
'Vacher, Antoine'
'He, Xiaoyan'
'Roisnel, Thierry'
'Maury, Olivier'
'Rigaut, St\'ephane'

_publ_section_title
;
 Lanthanide Sensitization with Ruthenium Carbon-Rich Complexes and
 Redox Commutation of Near-IR Luminescence
;
_journal_issue 18
_journal_name_full Organometallics
_journal_page_first 4824
_journal_paper_doi 10.1021/om500059d
_journal_volume 33
_journal_year 2014
_chemical_compound_source 'synthesis as described'
_chemical_formula_moiety 'C76 H62 N4 P4 Ru, 2(C H2 Cl2)'
_chemical_formula_sum 'C78 H66 Cl4 N4 P4 Ru'
_chemical_formula_weight 1426.1
_chemical_name_systematic
;
 ?
;
_space_group_IT_number 2
_symmetry_cell_setting triclinic
_symmetry_Int_Tables_number 2
_symmetry_space_group_name_Hall '-P 1'
_symmetry_space_group_name_H-M 'P -1'
_atom_sites_solution_hydrogens geom
_atom_sites_solution_primary direct
_atom_sites_solution_secondary difmap
_cell_angle_alpha 95.889(3)
_cell_angle_beta 108.422(3)
_cell_angle_gamma 96.071(3)
_cell_formula_units_Z 1
_cell_length_a 9.3922(6)
_cell_length_b 13.4491(9)
_cell_length_c 13.9372(9)
_cell_measurement_reflns_used 8295
_cell_measurement_temperature 100(2)
_cell_measurement_theta_max 27.48
_cell_measurement_theta_min 2.31
_cell_measurement_wavelength 0.71073
_cell_volume 1643.56(19)
_computing_cell_refinement 'Bruker SMART, 2006'
_computing_data_collection 'Bruker SMART, 2006'
_computing_data_reduction 'Bruker SAINT, 2006'
_computing_molecular_graphics 'Ortep-3 for Windows (Farrugia, 1997)'
_computing_publication_material
;
           WinGX publication routines (Farrugia, 1999),
           CRYSCAL (T. Roisnel, local program)
;
_computing_structure_refinement 'SHELXL-97 (Sheldrick, 1997)'
_computing_structure_solution 'SIR97 (Altomare et al., 1999)'
_diffrn_ambient_temperature 100(2)
_diffrn_detector 'CCD plate'
_diffrn_measured_fraction_theta_full 0.994
_diffrn_measured_fraction_theta_max 0.994
_diffrn_measurement_device_type 'APEXII, Bruker-AXS'
_diffrn_measurement_method 'CCD rotation images, thin slices'
_diffrn_radiation_monochromator graphite
_diffrn_radiation_probe x-ray
_diffrn_radiation_type MoK\a
_diffrn_radiation_wavelength 0.71073
_diffrn_reflns_av_R_equivalents 0.0383
_diffrn_reflns_av_unetI/netI 0.0338
_diffrn_reflns_limit_h_max 12
_diffrn_reflns_limit_h_min -12
_diffrn_reflns_limit_k_max 17
_diffrn_reflns_limit_k_min -17
_diffrn_reflns_limit_l_max 18
_diffrn_reflns_limit_l_min -18
_diffrn_reflns_number 26101
_diffrn_reflns_theta_full 27.48
_diffrn_reflns_theta_max 27.48
_diffrn_reflns_theta_min 2.96
_exptl_absorpt_coefficient_mu 0.548
_exptl_absorpt_correction_T_max 0.896
_exptl_absorpt_correction_T_min 0.693
_exptl_absorpt_correction_type multi-scan
_exptl_absorpt_process_details
;
  [Sheldrick, G.M. (2002). SADABS Bruker AXS Inc., Madison, Wisconsin, USA]
;
_exptl_crystal_colour orange
_exptl_crystal_density_diffrn 1.441
_exptl_crystal_density_method 'not measured'
_exptl_crystal_description prism
_exptl_crystal_F_000 734
_exptl_crystal_size_max 0.58
_exptl_crystal_size_mid 0.33
_exptl_crystal_size_min 0.2
_refine_diff_density_max 0.885
_refine_diff_density_min -1.199
_refine_diff_density_rms 0.085
_refine_ls_extinction_method none
_refine_ls_goodness_of_fit_ref 1.038
_refine_ls_hydrogen_treatment constr
_refine_ls_matrix_type full
_refine_ls_number_parameters 412
_refine_ls_number_reflns 7507
_refine_ls_number_restraints 0
_refine_ls_restrained_S_all 1.038
_refine_ls_R_factor_all 0.0401
_refine_ls_R_factor_gt 0.0368
_refine_ls_shift/su_max 0.001
_refine_ls_shift/su_mean 0
_refine_ls_structure_factor_coef Fsqd
_refine_ls_weighting_details 'calc w=1/[\s^2^(Fo^2^)+(0.0460P)^2^+2.3691P] where P=(Fo^2^+2Fc^2^)/3'
_refine_ls_weighting_scheme calc
_refine_ls_wR_factor_gt 0.096
_refine_ls_wR_factor_ref 0.0985
_reflns_number_gt 6945
_reflns_number_total 7507
_reflns_threshold_expression >2sigma(I)
_cod_data_source_file om500059d_si_001.cif
_cod_data_source_block AVSR8
_cod_database_code 4083086

loop_
_symmetry_equiv_pos_as_xyz
'x, y, z'
'-x, -y, -z'

loop_
_atom_site_label
_atom_site_type_symbol
_atom_site_fract_x
_atom_site_fract_y
_atom_site_fract_z
_atom_site_U_iso_or_equiv
_atom_site_adp_type
_atom_site_occupancy
_atom_site_symmetry_multiplicity
_atom_site_calc_flag
_atom_site_refinement_flags
Ru1 Ru 0.5 0.5 0.5 0.00898(7) Uani 1 2 d S
P1 P 0.71995(5) 0.62213(4) 0.57380(4) 0.01071(11) Uani 1 1 d .
P2 P 0.59450(6) 0.48246(4) 0.36204(4) 0.01078(11) Uani 1 1 d .
C1 C 0.3525(2) 0.59616(15) 0.43449(15) 0.0124(4) Uani 1 1 d .
C2 C 0.2579(2) 0.64972(15) 0.39896(15) 0.0141(4) Uani 1 1 d .
C3 C 0.1384(2) 0.70164(15) 0.34568(16) 0.0138(4) Uani 1 1 d .
C4 C 0.0592(2) 0.76188(15) 0.39331(16) 0.0147(4) Uani 1 1 d .
H4 H 0.0891 0.7747 0.4657 0.018 Uiso 1 1 calc R
C5 C -0.0632(2) 0.80261(15) 0.33360(16) 0.0148(4) Uani 1 1 d .
H5 H -0.1173 0.8437 0.3648 0.018 Uiso 1 1 calc R
C6 C -0.1056(2) 0.78246(16) 0.22754(16) 0.0148(4) Uani 1 1 d .
N7 N -0.0287(2) 0.72698(14) 0.18017(14) 0.0174(4) Uani 1 1 d .
C8 C 0.0889(2) 0.68923(16) 0.23786(16) 0.0166(4) Uani 1 1 d .
H8 H 0.1435 0.6512 0.2042 0.02 Uiso 1 1 calc R
C9 C -0.2408(2) 0.81824(16) 0.15863(16) 0.0157(4) Uani 1 1 d .
C10 C -0.3001(2) 0.77544(17) 0.05577(17) 0.0182(4) Uani 1 1 d .
H10 H -0.2533 0.7249 0.0295 0.022 Uiso 1 1 calc R
C11 C -0.4281(3) 0.80763(18) -0.00768(17) 0.0208(4) Uani 1 1 d .
H11 H -0.4697 0.7803 -0.078 0.025 Uiso 1 1 calc R
C12 C -0.4932(3) 0.88042(18) 0.03431(18) 0.0226(5) Uani 1 1 d .
H12 H -0.5817 0.9034 -0.0065 0.027 Uiso 1 1 calc R
C13 C -0.4272(3) 0.91926(17) 0.13672(19) 0.0229(5) Uani 1 1 d .
H13 H -0.473 0.9695 0.1644 0.027 Uiso 1 1 calc R
N14 N -0.3019(2) 0.89029(14) 0.19979(15) 0.0199(4) Uani 1 1 d .
C21 C 0.8593(2) 0.57737(15) 0.51750(15) 0.0128(4) Uani 1 1 d .
H21A H 0.9525 0.6276 0.5386 0.015 Uiso 1 1 calc R
H21B H 0.8869 0.5125 0.5401 0.015 Uiso 1 1 calc R
C22 C 0.7830(2) 0.56344(16) 0.40119(15) 0.0141(4) Uani 1 1 d .
H22A H 0.8488 0.5318 0.3676 0.017 Uiso 1 1 calc R
H22B H 0.7697 0.6303 0.3786 0.017 Uiso 1 1 calc R
C23 C 0.8188(2) 0.63946(16) 0.71242(15) 0.0136(4) Uani 1 1 d .
C24 C 0.9009(2) 0.56575(16) 0.75722(16) 0.0164(4) Uani 1 1 d .
H24 H 0.9073 0.5071 0.7155 0.02 Uiso 1 1 calc R
C25 C 0.9736(3) 0.57746(18) 0.86271(17) 0.0205(4) Uani 1 1 d .
H25 H 1.0281 0.5265 0.8924 0.025 Uiso 1 1 calc R
C26 C 0.9665(3) 0.66317(19) 0.92444(17) 0.0229(5) Uani 1 1 d .
H26 H 1.0161 0.6711 0.9962 0.027 Uiso 1 1 calc R
C27 C 0.8862(3) 0.73755(19) 0.88036(17) 0.0229(5) Uani 1 1 d .
H27 H 0.8826 0.7969 0.9223 0.028 Uiso 1 1 calc R
C28 C 0.8114(2) 0.72574(17) 0.77549(16) 0.0179(4) Uani 1 1 d .
H28 H 0.755 0.7763 0.7464 0.021 Uiso 1 1 calc R
C29 C 0.7377(2) 0.75514(15) 0.54952(15) 0.0129(4) Uani 1 1 d .
C30 C 0.8797(2) 0.81634(16) 0.59167(16) 0.0168(4) Uani 1 1 d .
H30 H 0.9638 0.7892 0.6326 0.02 Uiso 1 1 calc R
C31 C 0.8987(3) 0.91609(17) 0.57439(17) 0.0202(4) Uani 1 1 d .
H31 H 0.9952 0.9567 0.6041 0.024 Uiso 1 1 calc R
C32 C 0.7770(3) 0.95668(17) 0.51381(18) 0.0219(5) Uani 1 1 d .
H32 H 0.7899 1.0249 0.502 0.026 Uiso 1 1 calc R
C33 C 0.6364(3) 0.89659(17) 0.47063(18) 0.0207(4) Uani 1 1 d .
H33 H 0.5532 0.9239 0.4287 0.025 Uiso 1 1 calc R
C34 C 0.6160(2) 0.79652(16) 0.48829(16) 0.0157(4) Uani 1 1 d .
H34 H 0.5191 0.7564 0.4586 0.019 Uiso 1 1 calc R
C35 C 0.4966(2) 0.52658(16) 0.24115(15) 0.0137(4) Uani 1 1 d .
C36 C 0.4885(2) 0.62989(17) 0.24181(17) 0.0184(4) Uani 1 1 d .
H36 H 0.5319 0.6748 0.3041 0.022 Uiso 1 1 calc R
C37 C 0.4174(3) 0.66766(17) 0.15205(18) 0.0207(4) Uani 1 1 d .
H37 H 0.4131 0.738 0.1534 0.025 Uiso 1 1 calc R
C38 C 0.3528(3) 0.60234(18) 0.06058(17) 0.0216(5) Uani 1 1 d .
H38 H 0.3061 0.6281 -0.0009 0.026 Uiso 1 1 calc R
C39 C 0.3569(3) 0.49971(19) 0.05956(17) 0.0226(5) Uani 1 1 d .
H39 H 0.3107 0.4549 -0.0026 0.027 Uiso 1 1 calc R
C40 C 0.4284(2) 0.46143(17) 0.14929(16) 0.0179(4) Uani 1 1 d .
H40 H 0.4305 0.3908 0.1478 0.022 Uiso 1 1 calc R
C41 C 0.6392(2) 0.35951(15) 0.31756(15) 0.0129(4) Uani 1 1 d .
C42 C 0.5859(2) 0.27054(16) 0.34662(16) 0.0157(4) Uani 1 1 d .
H42 H 0.5222 0.273 0.3876 0.019 Uiso 1 1 calc R
C43 C 0.6249(2) 0.17779(17) 0.31625(17) 0.0192(4) Uani 1 1 d .
H43 H 0.5873 0.1178 0.3363 0.023 Uiso 1 1 calc R
C44 C 0.7189(2) 0.17356(17) 0.25668(17) 0.0199(4) Uani 1 1 d .
H44 H 0.7474 0.1109 0.2372 0.024 Uiso 1 1 calc R
C45 C 0.7708(2) 0.26144(17) 0.22577(17) 0.0188(4) Uani 1 1 d .
H45 H 0.834 0.2586 0.1844 0.023 Uiso 1 1 calc R
C46 C 0.7305(2) 0.35359(16) 0.25517(16) 0.0159(4) Uani 1 1 d .
H46 H 0.7652 0.413 0.2328 0.019 Uiso 1 1 calc R
C101 C 0.1395(6) -0.0707(5) 0.1282(5) 0.124(3) Uani 1 1 d .
H10A H 0.0372 -0.0571 0.1263 0.149 Uiso 1 1 calc R
H10B H 0.1306 -0.143 0.1015 0.149 Uiso 1 1 calc R
Cl1 Cl 0.25487(16) -0.05014(12) 0.25145(9) 0.0992(5) Uani 1 1 d .
Cl2 Cl 0.19752(12) 0.00147(8) 0.04679(11) 0.0799(4) Uani 1 1 d .

loop_
_atom_site_aniso_label
_atom_site_aniso_U_11
_atom_site_aniso_U_22
_atom_site_aniso_U_33
_atom_site_aniso_U_23
_atom_site_aniso_U_13
_atom_site_aniso_U_12
Ru1 0.00782(11) 0.01010(11) 0.00912(11) 0.00199(8) 0.00295(8) 0.00067(8)
P1 0.0094(2) 0.0117(2) 0.0107(2) 0.00140(18) 0.00344(18) 0.00006(18)
P2 0.0099(2) 0.0123(2) 0.0105(2) 0.00193(18) 0.00413(18) 0.00059(18)
C1 0.0121(9) 0.0132(9) 0.0112(9) 0.0007(7) 0.0042(7) -0.0019(7)
C2 0.0136(9) 0.0143(9) 0.0136(9) 0.0020(7) 0.0041(7) -0.0012(7)
C3 0.0114(9) 0.0126(9) 0.0165(10) 0.0038(8) 0.0036(7) 0.0001(7)
C4 0.0154(9) 0.0143(9) 0.0137(9) 0.0024(7) 0.0043(8) -0.0008(8)
C5 0.0143(9) 0.0131(9) 0.0184(10) 0.0023(8) 0.0073(8) 0.0019(7)
C6 0.0135(9) 0.0144(9) 0.0170(10) 0.0047(8) 0.0049(8) 0.0020(8)
N7 0.0180(9) 0.0197(9) 0.0150(8) 0.0042(7) 0.0051(7) 0.0048(7)
C8 0.0159(10) 0.0188(10) 0.0168(10) 0.0033(8) 0.0068(8) 0.0049(8)
C9 0.0145(10) 0.0146(9) 0.0186(10) 0.0062(8) 0.0054(8) 0.0017(8)
C10 0.0172(10) 0.0196(10) 0.0181(10) 0.0056(8) 0.0055(8) 0.0023(8)
C11 0.0182(10) 0.0235(11) 0.0189(10) 0.0078(9) 0.0026(8) 0.0015(9)
C12 0.0157(10) 0.0223(11) 0.0275(12) 0.0118(9) 0.0013(9) 0.0034(9)
C13 0.0180(11) 0.0175(10) 0.0327(13) 0.0048(9) 0.0064(9) 0.0057(9)
N14 0.0170(9) 0.0178(9) 0.0237(10) 0.0030(7) 0.0045(7) 0.0041(7)
C21 0.0082(8) 0.0146(9) 0.0152(9) 0.0007(7) 0.0044(7) 0.0002(7)
C22 0.0115(9) 0.0166(10) 0.0143(9) 0.0009(8) 0.0060(7) -0.0014(7)
C23 0.0096(9) 0.0187(10) 0.0116(9) 0.0015(8) 0.0038(7) -0.0023(7)
C24 0.0143(10) 0.0178(10) 0.0149(10) 0.0013(8) 0.0033(8) -0.0016(8)
C25 0.0174(10) 0.0268(12) 0.0152(10) 0.0063(9) 0.0025(8) -0.0008(9)
C26 0.0188(11) 0.0352(13) 0.0117(10) 0.0018(9) 0.0033(8) -0.0017(9)
C27 0.0218(11) 0.0297(12) 0.0171(11) -0.0033(9) 0.0094(9) -0.0001(9)
C28 0.0161(10) 0.0217(11) 0.0164(10) 0.0006(8) 0.0072(8) 0.0012(8)
C29 0.0142(9) 0.0121(9) 0.0130(9) 0.0004(7) 0.0064(7) -0.0001(7)
C30 0.0158(10) 0.0176(10) 0.0166(10) 0.0008(8) 0.0061(8) -0.0003(8)
C31 0.0204(11) 0.0171(10) 0.0213(11) -0.0016(8) 0.0087(9) -0.0058(8)
C32 0.0293(12) 0.0136(10) 0.0249(11) 0.0034(9) 0.0129(10) -0.0010(9)
C33 0.0232(11) 0.0185(10) 0.0217(11) 0.0058(9) 0.0080(9) 0.0044(9)
C34 0.0151(10) 0.0161(10) 0.0160(10) 0.0014(8) 0.0066(8) -0.0002(8)
C35 0.0119(9) 0.0188(10) 0.0125(9) 0.0053(8) 0.0058(7) 0.0030(8)
C36 0.0203(10) 0.0194(10) 0.0159(10) 0.0036(8) 0.0065(8) 0.0030(8)
C37 0.0225(11) 0.0196(11) 0.0232(11) 0.0099(9) 0.0093(9) 0.0049(9)
C38 0.0170(10) 0.0305(12) 0.0183(10) 0.0127(9) 0.0041(8) 0.0041(9)
C39 0.0219(11) 0.0276(12) 0.0143(10) 0.0034(9) 0.0015(8) -0.0003(9)
C40 0.0170(10) 0.0190(10) 0.0169(10) 0.0035(8) 0.0046(8) 0.0009(8)
C41 0.0108(9) 0.0155(9) 0.0112(9) 0.0007(7) 0.0019(7) 0.0026(7)
C42 0.0132(9) 0.0184(10) 0.0148(9) 0.0019(8) 0.0042(8) 0.0012(8)
C43 0.0187(10) 0.0154(10) 0.0216(11) 0.0025(8) 0.0043(9) 0.0015(8)
C44 0.0161(10) 0.0180(10) 0.0221(11) -0.0030(8) 0.0023(8) 0.0049(8)
C45 0.0130(10) 0.0240(11) 0.0180(10) -0.0030(8) 0.0051(8) 0.0029(8)
C46 0.0135(9) 0.0179(10) 0.0159(10) 0.0010(8) 0.0054(8) 0.0005(8)
C101 0.061(3) 0.144(5) 0.149(5) 0.119(5) -0.005(3) -0.032(3)
Cl1 0.0997(9) 0.1189(11) 0.0657(7) -0.0401(7) 0.0506(7) -0.0628(8)
Cl2 0.0580(6) 0.0693(6) 0.1557(12) 0.0755(7) 0.0683(7) 0.0369(5)

loop_
_atom_type_symbol
_atom_type_description
_atom_type_scat_dispersion_real
_atom_type_scat_dispersion_imag
_atom_type_scat_source
C C 0.0033 0.0016 'International Tables Vol C Tables 4.2.6.8 and 6.1.1.4'
H H 0 0 'International Tables Vol C Tables 4.2.6.8 and 6.1.1.4'
N N 0.0061 0.0033 'International Tables Vol C Tables 4.2.6.8 and 6.1.1.4'
P P 0.1023 0.0942 'International Tables Vol C Tables 4.2.6.8 and 6.1.1.4'
Ru Ru -1.2594 0.8363 'International Tables Vol C Tables 4.2.6.8 and 6.1.1.4'
Cl Cl 0.1484 0.1585 'International Tables Vol C Tables 4.2.6.8 and 6.1.1.4'

loop_
_geom_angle_atom_site_label_1
_geom_angle_atom_site_label_2
_geom_angle_atom_site_label_3
_geom_angle
_geom_angle_site_symmetry_1
_geom_angle_site_symmetry_3
C1 Ru1 C1 180.00(7) . 2_666
C1 Ru1 P2 86.60(5) . 2_666
C1 Ru1 P2 93.40(5) 2_666 2_666
C1 Ru1 P2 93.40(5) . .
C1 Ru1 P2 86.60(5) 2_666 .
P2 Ru1 P2 179.999(9) 2_666 .
C1 Ru1 P1 97.71(6) . .
C1 Ru1 P1 82.29(6) 2_666 .
P2 Ru1 P1 96.999(18) 2_666 .
P2 Ru1 P1 83.002(18) . .
C1 Ru1 P1 82.29(6) . 2_666
C1 Ru1 P1 97.71(6) 2_666 2_666
P2 Ru1 P1 83.000(18) 2_666 2_666
P2 Ru1 P1 96.999(17) . 2_666
P1 Ru1 P1 180 . 2_666
C23 P1 C21 104.43(9) . .
C23 P1 C29 100.33(9) . .
C21 P1 C29 98.84(9) . .
C23 P1 Ru1 119.77(7) . .
C21 P1 Ru1 104.48(7) . .
C29 P1 Ru1 125.45(7) . .
C35 P2 C41 102.18(9) . .
C35 P2 C22 100.94(9) . .
C41 P2 C22 101.74(9) . .
C35 P2 Ru1 120.39(7) . .
C41 P2 Ru1 120.50(7) . .
C22 P2 Ru1 107.97(7) . .
C2 C1 Ru1 175.22(17) . .
C1 C2 C3 172.1(2) . .
C4 C3 C8 116.29(18) . .
C4 C3 C2 124.32(19) . .
C8 C3 C2 119.32(19) . .
C5 C4 C3 119.56(19) . .
C5 C4 H4 120.2 . .
C3 C4 H4 120.2 . .
C4 C5 C6 119.25(19) . .
C4 C5 H5 120.4 . .
C6 C5 H5 120.4 . .
N7 C6 C5 122.19(19) . .
N7 C6 C9 115.45(18) . .
C5 C6 C9 122.35(19) . .
C8 N7 C6 118.08(18) . .
N7 C8 C3 124.57(19) . .
N7 C8 H8 117.7 . .
C3 C8 H8 117.7 . .
N14 C9 C10 122.88(19) . .
N14 C9 C6 117.55(19) . .
C10 C9 C6 119.56(19) . .
C11 C10 C9 119.3(2) . .
C11 C10 H10 120.3 . .
C9 C10 H10 120.3 . .
C12 C11 C10 118.2(2) . .
C12 C11 H11 120.9 . .
C10 C11 H11 120.9 . .
C11 C12 C13 118.9(2) . .
C11 C12 H12 120.5 . .
C13 C12 H12 120.5 . .
N14 C13 C12 124.1(2) . .
N14 C13 H13 117.9 . .
C12 C13 H13 117.9 . .
C9 N14 C13 116.5(2) . .
C22 C21 P1 106.52(13) . .
C22 C21 H21A 110.4 . .
P1 C21 H21A 110.4 . .
C22 C21 H21B 110.4 . .
P1 C21 H21B 110.4 . .
H21A C21 H21B 108.6 . .
C21 C22 P2 110.84(13) . .
C21 C22 H22A 109.5 . .
P2 C22 H22A 109.5 . .
C21 C22 H22B 109.5 . .
P2 C22 H22B 109.5 . .
H22A C22 H22B 108.1 . .
C24 C23 C28 118.73(19) . .
C24 C23 P1 120.35(16) . .
C28 C23 P1 120.92(16) . .
C25 C24 C23 120.6(2) . .
C25 C24 H24 119.7 . .
C23 C24 H24 119.7 . .
C26 C25 C24 120.3(2) . .
C26 C25 H25 119.8 . .
C24 C25 H25 119.8 . .
C25 C26 C27 119.5(2) . .
C25 C26 H26 120.3 . .
C27 C26 H26 120.3 . .
C28 C27 C26 120.6(2) . .
C28 C27 H27 119.7 . .
C26 C27 H27 119.7 . .
C27 C28 C23 120.2(2) . .
C27 C28 H28 119.9 . .
C23 C28 H28 119.9 . .
C34 C29 C30 118.42(19) . .
C34 C29 P1 122.62(15) . .
C30 C29 P1 118.94(15) . .
C31 C30 C29 120.9(2) . .
C31 C30 H30 119.5 . .
C29 C30 H30 119.5 . .
C30 C31 C32 120.3(2) . .
C30 C31 H31 119.9 . .
C32 C31 H31 119.9 . .
C33 C32 C31 119.4(2) . .
C33 C32 H32 120.3 . .
C31 C32 H32 120.3 . .
C32 C33 C34 120.7(2) . .
C32 C33 H33 119.6 . .
C34 C33 H33 119.6 . .
C33 C34 C29 120.3(2) . .
C33 C34 H34 119.9 . .
C29 C34 H34 119.9 . .
C40 C35 C36 118.74(19) . .
C40 C35 P2 122.91(16) . .
C36 C35 P2 118.35(16) . .
C37 C36 C35 120.7(2) . .
C37 C36 H36 119.6 . .
C35 C36 H36 119.6 . .
C38 C37 C36 120.0(2) . .
C38 C37 H37 120 . .
C36 C37 H37 120 . .
C39 C38 C37 119.7(2) . .
C39 C38 H38 120.1 . .
C37 C38 H38 120.1 . .
C38 C39 C40 120.5(2) . .
C38 C39 H39 119.7 . .
C40 C39 H39 119.7 . .
C35 C40 C39 120.2(2) . .
C35 C40 H40 119.9 . .
C39 C40 H40 119.9 . .
C42 C41 C46 118.44(19) . .
C42 C41 P2 120.99(15) . .
C46 C41 P2 120.55(16) . .
C41 C42 C43 120.96(19) . .
C41 C42 H42 119.5 . .
C43 C42 H42 119.5 . .
C44 C43 C42 119.9(2) . .
C44 C43 H43 120 . .
C42 C43 H43 120 . .
C43 C44 C45 119.7(2) . .
C43 C44 H44 120.1 . .
C45 C44 H44 120.1 . .
C44 C45 C46 120.3(2) . .
C44 C45 H45 119.8 . .
C46 C45 H45 119.8 . .
C45 C46 C41 120.6(2) . .
C45 C46 H46 119.7 . .
C41 C46 H46 119.7 . .
Cl1 C101 Cl2 115.4(3) . .
Cl1 C101 H10A 108.4 . .
Cl2 C101 H10A 108.4 . .
Cl1 C101 H10B 108.4 . .
Cl2 C101 H10B 108.4 . .
H10A C101 H10B 107.5 . .

loop_
_geom_bond_atom_site_label_1
_geom_bond_atom_site_label_2
_geom_bond_distance
_geom_bond_site_symmetry_2
Ru1 C1 2.061(2) .
Ru1 C1 2.061(2) 2_666
Ru1 P2 2.3601(5) 2_666
Ru1 P2 2.3602(5) .
Ru1 P1 2.3698(5) .
Ru1 P1 2.3698(5) 2_666
P1 C23 1.838(2) .
P1 C21 1.846(2) .
P1 C29 1.855(2) .
P2 C35 1.838(2) .
P2 C41 1.843(2) .
P2 C22 1.865(2) .
C1 C2 1.218(3) .
C2 C3 1.430(3) .
C3 C4 1.407(3) .
C3 C8 1.412(3) .
C4 C5 1.392(3) .
C4 H4 0.95 .
C5 C6 1.393(3) .
C5 H5 0.95 .
C6 N7 1.352(3) .
C6 C9 1.490(3) .
N7 C8 1.329(3) .
C8 H8 0.95 .
C9 N14 1.345(3) .
C9 C10 1.398(3) .
C10 C11 1.390(3) .
C10 H10 0.95 .
C11 C12 1.382(3) .
C11 H11 0.95 .
C12 C13 1.383(3) .
C12 H12 0.95 .
C13 N14 1.350(3) .
C13 H13 0.95 .
C21 C22 1.533(3) .
C21 H21A 0.99 .
C21 H21B 0.99 .
C22 H22A 0.99 .
C22 H22B 0.99 .
C23 C24 1.397(3) .
C23 C28 1.404(3) .
C24 C25 1.396(3) .
C24 H24 0.95 .
C25 C26 1.386(3) .
C25 H25 0.95 .
C26 C27 1.393(3) .
C26 H26 0.95 .
C27 C28 1.391(3) .
C27 H27 0.95 .
C28 H28 0.95 .
C29 C34 1.400(3) .
C29 C30 1.405(3) .
C30 C31 1.390(3) .
C30 H30 0.95 .
C31 C32 1.391(3) .
C31 H31 0.95 .
C32 C33 1.390(3) .
C32 H32 0.95 .
C33 C34 1.397(3) .
C33 H33 0.95 .
C34 H34 0.95 .
C35 C40 1.396(3) .
C35 C36 1.399(3) .
C36 C37 1.394(3) .
C36 H36 0.95 .
C37 C38 1.391(3) .
C37 H37 0.95 .
C38 C39 1.384(3) .
C38 H38 0.95 .
C39 C40 1.398(3) .
C39 H39 0.95 .
C40 H40 0.95 .
C41 C42 1.395(3) .
C41 C46 1.404(3) .
C42 C43 1.399(3) .
C42 H42 0.95 .
C43 C44 1.391(3) .
C43 H43 0.95 .
C44 C45 1.391(3) .
C44 H44 0.95 .
C45 C46 1.393(3) .
C45 H45 0.95 .
C46 H46 0.95 .
C101 Cl1 1.693(6) .
C101 Cl2 1.740(4) .
C101 H10A 0.99 .
C101 H10B 0.99 .

loop_
_geom_torsion_atom_site_label_1
_geom_torsion_atom_site_label_2
_geom_torsion_atom_site_label_3
_geom_torsion_atom_site_label_4
_geom_torsion
_geom_torsion_site_symmetry_1
C1 Ru1 P1 C23 121.66(9) .
C1 Ru1 P1 C23 -58.34(9) 2_666
P2 Ru1 P1 C23 34.16(8) 2_666
P2 Ru1 P1 C23 -145.84(8) .
C1 Ru1 P1 C21 -121.97(9) .
C1 Ru1 P1 C21 58.03(9) 2_666
P2 Ru1 P1 C21 150.53(7) 2_666
P2 Ru1 P1 C21 -29.47(7) .
C1 Ru1 P1 C29 -9.71(10) .
C1 Ru1 P1 C29 170.29(10) 2_666
P2 Ru1 P1 C29 -97.21(8) 2_666
P2 Ru1 P1 C29 82.79(8) .
C1 Ru1 P2 C35 -12.66(10) .
C1 Ru1 P2 C35 167.34(10) 2_666
P1 Ru1 P2 C35 -110.02(8) .
P1 Ru1 P2 C35 69.98(8) 2_666
C1 Ru1 P2 C41 -141.67(9) .
C1 Ru1 P2 C41 38.33(9) 2_666
P1 Ru1 P2 C41 120.97(8) .
P1 Ru1 P2 C41 -59.03(8) 2_666
C1 Ru1 P2 C22 102.27(9) .
C1 Ru1 P2 C22 -77.73(9) 2_666
P1 Ru1 P2 C22 4.91(7) .
P1 Ru1 P2 C22 -175.09(7) 2_666
C8 C3 C4 C5 1.8(3) .
C2 C3 C4 C5 -174.96(19) .
C3 C4 C5 C6 0.3(3) .
C4 C5 C6 N7 -2.1(3) .
C4 C5 C6 C9 176.29(19) .
C5 C6 N7 C8 1.4(3) .
C9 C6 N7 C8 -177.04(18) .
C6 N7 C8 C3 1.0(3) .
C4 C3 C8 N7 -2.6(3) .
C2 C3 C8 N7 174.4(2) .
N7 C6 C9 N14 -166.39(19) .
C5 C6 C9 N14 15.1(3) .
N7 C6 C9 C10 14.6(3) .
C5 C6 C9 C10 -163.9(2) .
N14 C9 C10 C11 -0.3(3) .
C6 C9 C10 C11 178.68(19) .
C9 C10 C11 C12 -0.8(3) .
C10 C11 C12 C13 1.1(3) .
C11 C12 C13 N14 -0.3(4) .
C10 C9 N14 C13 1.0(3) .
C6 C9 N14 C13 -177.94(19) .
C12 C13 N14 C9 -0.8(3) .
C23 P1 C21 C22 -179.02(13) .
C29 P1 C21 C22 -75.88(14) .
Ru1 P1 C21 C22 54.39(13) .
P1 C21 C22 P2 -52.51(16) .
C35 P2 C22 C21 154.24(14) .
C41 P2 C22 C21 -100.71(15) .
Ru1 P2 C22 C21 27.06(15) .
C21 P1 C23 C24 -45.22(18) .
C29 P1 C23 C24 -147.24(17) .
Ru1 P1 C23 C24 71.18(17) .
C21 P1 C23 C28 135.87(17) .
C29 P1 C23 C28 33.85(18) .
Ru1 P1 C23 C28 -107.73(16) .
C28 C23 C24 C25 0.3(3) .
P1 C23 C24 C25 -178.65(16) .
C23 C24 C25 C26 -0.7(3) .
C24 C25 C26 C27 0.0(3) .
C25 C26 C27 C28 1.0(3) .
C26 C27 C28 C23 -1.4(3) .
C24 C23 C28 C27 0.8(3) .
P1 C23 C28 C27 179.70(16) .
C23 P1 C29 C34 -134.71(17) .
C21 P1 C29 C34 118.75(18) .
Ru1 P1 C29 C34 3.8(2) .
C23 P1 C29 C30 47.16(18) .
C21 P1 C29 C30 -59.37(18) .
Ru1 P1 C29 C30 -174.30(13) .
C34 C29 C30 C31 1.0(3) .
P1 C29 C30 C31 179.16(16) .
C29 C30 C31 C32 -0.7(3) .
C30 C31 C32 C33 -0.1(3) .
C31 C32 C33 C34 0.6(3) .
C32 C33 C34 C29 -0.3(3) .
C30 C29 C34 C33 -0.4(3) .
P1 C29 C34 C33 -178.57(16) .
C41 P2 C35 C40 21.30(19) .
C22 P2 C35 C40 126.00(18) .
Ru1 P2 C35 C40 -115.47(16) .
C41 P2 C35 C36 -159.59(16) .
C22 P2 C35 C36 -54.89(18) .
Ru1 P2 C35 C36 63.64(18) .
C40 C35 C36 C37 -1.8(3) .
P2 C35 C36 C37 179.09(17) .
C35 C36 C37 C38 0.4(3) .
C36 C37 C38 C39 1.3(3) .
C37 C38 C39 C40 -1.4(4) .
C36 C35 C40 C39 1.6(3) .
P2 C35 C40 C39 -179.31(17) .
C38 C39 C40 C35 0.0(3) .
C35 P2 C41 C42 -121.37(17) .
C22 P2 C41 C42 134.56(17) .
Ru1 P2 C41 C42 15.34(19) .
C35 P2 C41 C46 59.97(18) .
C22 P2 C41 C46 -44.10(18) .
Ru1 P2 C41 C46 -163.32(14) .
C46 C41 C42 C43 1.3(3) .
P2 C41 C42 C43 -177.37(16) .
C41 C42 C43 C44 0.4(3) .
C42 C43 C44 C45 -1.4(3) .
C43 C44 C45 C46 0.7(3) .
C44 C45 C46 C41 1.0(3) .
C42 C41 C46 C45 -2.0(3) .
P2 C41 C46 C45 176.70(16) .
